data_4510036
loop_
_publ_author_name
'Stephenson, Casey J.'
'McInnis, Jennifer P.'
'Chen, Changle'
'Weberski, Michael P.'
'Motta, Alessandro'
'Delferro, Massimiliano'
'Marks, Tobin J.'

_publ_section_title
;
 Ni(II) Phenoxyiminato Olefin Polymerization Catalysis: Striking
 Coordinative Modulation of Hyperbranched Polymer Microstructure and
 Stability by a Proximate Sulfonyl Group
;
_journal_issue 3
_journal_name_full 'ACS Catalysis'
_journal_page_first 999
_journal_paper_doi 10.1021/cs500114b
_journal_volume 4
_journal_year 2014
_chemical_absolute_configuration unk
_chemical_formula_moiety 'C46 H44 N2 Ni O6 S2, C7 H8'
_chemical_formula_sum 'C53 H52 N2 Ni O6 S2'
_chemical_formula_weight 935.79
_chemical_properties_physical air-sensitive
_space_group_crystal_system monoclinic
_space_group_IT_number 9
_space_group_name_Hall 'C -2yc'
_space_group_name_H-M_alt 'C 1 c 1'
_symmetry_cell_setting monoclinic
_symmetry_Int_Tables_number 9
_symmetry_space_group_name_Hall 'C -2yc'
_symmetry_space_group_name_H-M 'C 1 c 1'
_atom_sites_solution_hydrogens geom
_atom_sites_solution_primary dual
_audit_creation_date 2013-08-05
_audit_creation_method
;
  Olex2 1.2
  (compiled Apr 23 2013 17:59:47, GUI svn.r4466)
;
_cell_angle_alpha 90
_cell_angle_beta 112.4810(10)
_cell_angle_gamma 90
_cell_formula_units_Z 4
_cell_length_a 16.4657(5)
_cell_length_b 18.9010(6)
_cell_length_c 16.0566(5)
_cell_measurement_reflns_used 9877
_cell_measurement_temperature 100(2)
_cell_measurement_theta_max 67.84
_cell_measurement_theta_min 3.73
_cell_volume 4617.4(3)
_computing_cell_refinement 'SAINT V7.23A (Bruker, 2005)'
_computing_data_collection 'APEX2 V2.1-4 (Bruker, 2007)'
_computing_data_reduction 'Bruker SAINT'
_computing_molecular_graphics
;
O. V. Dolomanov, L. J. Bourhis, R. J. Gildea, J. A. K. Howard and H. Puschmann,
OLEX2: a complete structure solution, refinement and analysis program.
J. Appl. Cryst. (2009). 42, 339-341.
;
_computing_publication_material
;
O. V. Dolomanov, L. J. Bourhis, R. J. Gildea, J. A. K. Howard and H. Puschmann,
OLEX2: a complete structure solution, refinement and analysis program.
J. Appl. Cryst. (2009). 42, 339-341.
;
_computing_structure_refinement
;
SHELXL, G.M. Sheldrick, Acta Cryst.
(2008). A64, 112-122
;
_computing_structure_solution
;
SHELXD, G.M. Sheldrick, Acta Cryst.
(2008). A64, 112-122
;
_diffrn_ambient_temperature 100.01
_diffrn_detector_area_resol_mean 8
_diffrn_measured_fraction_theta_full 0.980
_diffrn_measured_fraction_theta_max 0.977
_diffrn_measurement_device_type 'Bruker Kappa APEX CCD area detector'
_diffrn_measurement_method '\w and \f scans'
_diffrn_radiation_monochromator 'MX optics'
_diffrn_radiation_probe x-ray
_diffrn_radiation_type CuK\a
_diffrn_radiation_wavelength 1.54178
_diffrn_reflns_av_R_equivalents 0.0308
_diffrn_reflns_av_unetI/netI 0.0290
_diffrn_reflns_Laue_measured_fraction_full 0.980
_diffrn_reflns_Laue_measured_fraction_max 0.977
_diffrn_reflns_limit_h_max 19
_diffrn_reflns_limit_h_min -19
_diffrn_reflns_limit_k_max 22
_diffrn_reflns_limit_k_min -22
_diffrn_reflns_limit_l_max 18
_diffrn_reflns_limit_l_min -13
_diffrn_reflns_number 22548
_diffrn_reflns_point_group_measured_fraction_full 0.675
_diffrn_reflns_point_group_measured_fraction_max 0.672
_diffrn_reflns_theta_full 67.679
_diffrn_reflns_theta_max 67.838
_diffrn_reflns_theta_min 3.729
_diffrn_source microsource
_diffrn_standards_number 0
_exptl_absorpt_coefficient_mu 1.877
_exptl_absorpt_correction_T_max 0.7530
_exptl_absorpt_correction_T_min 0.6314
_exptl_absorpt_correction_type multi-scan
_exptl_absorpt_process_details
;
SADABS-2008/1 (Bruker,2008) was used for absorption correction.
wR2(int) was 0.0804 before and 0.0442 after correction.
The Ratio of minimum to maximum transmission is 0.8385.
The \l/2 correction factor is 0.0015.
;
_exptl_crystal_colour yellow
_exptl_crystal_colour_primary yellow
_exptl_crystal_density_diffrn 1.346
_exptl_crystal_description rod
_exptl_crystal_F_000 1968
_exptl_crystal_recrystallization_method toluene/pentane
_exptl_crystal_size_max 0.34
_exptl_crystal_size_mid 0.097
_exptl_crystal_size_min 0.071
_refine_diff_density_max 1.701
_refine_diff_density_min -0.509
_refine_diff_density_rms 0.074
_refine_ls_abs_structure_details
;
 Refined as an inversion twin.
;
_refine_ls_abs_structure_Flack 0.50(2)
_refine_ls_extinction_method none
_refine_ls_goodness_of_fit_ref 1.049
_refine_ls_hydrogen_treatment constr
_refine_ls_matrix_type full
_refine_ls_number_parameters 585
_refine_ls_number_reflns 5643
_refine_ls_number_restraints 2
_refine_ls_restrained_S_all 1.049
_refine_ls_R_factor_all 0.0421
_refine_ls_R_factor_gt 0.0418
_refine_ls_shift/su_max 0.001
_refine_ls_shift/su_mean 0.000
_refine_ls_structure_factor_coef Fsqd
_refine_ls_weighting_details
;
 w=1/[\s^2^(Fo^2^)+(0.0878P)^2^+2.1968P]
 where P=(Fo^2^+2Fc^2^)/3
;
_refine_ls_weighting_scheme calc
_refine_ls_wR_factor_gt 0.1068
_refine_ls_wR_factor_ref 0.1072
_reflns_Friedel_coverage 0.374
_reflns_Friedel_fraction_full 0.368
_reflns_Friedel_fraction_max 0.367
_reflns_number_gt 5579
_reflns_number_total 5643
_reflns_threshold_expression 'I > 2\s(I)'
_cod_data_source_file cs500114b_si_002.cif
_cod_data_source_block n1966
_cod_original_sg_symbol_H-M 'C c'
_cod_database_code 4510036
_olex2_refinement_description
;
1. Fixed Uiso
 At 1.2 times of:
  All C(H) groups
 At 1.5 times of:
  All C(H,H,H) groups
2.a Aromatic/amide H refined with riding coordinates:
 C2(H2), C3(H3), C4(H4), C5(H5), C8(H8), C9(H9), C10(H10), C11(H11), C12(H12),
 C13(H13), C15(H15), C16(H16), C17(H17), C25(H25), C26(H26), C27(H27), C28(H28),
  C29(H29), C31(H31), C32(H32), C33(H33), C34(H34), C36(H36), C38(H38),
 C39(H39), C40(H40), C48(H48), C49(H49), C50(H50), C51(H51), C52(H52)
2.b Idealised Me refined as rotating group:
 C21(H21A,H21B,H21C), C22(H22A,H22B,H22C), C23(H23A,H23B,H23C), C44(H44A,H44B,
 H44C), C45(H45A,H45B,H45C), C46(H46A,H46B,H46C), C53(H53A,H53B,H53C)
;
_shelx_estimated_absorpt_t_max 0.878
_shelx_estimated_absorpt_t_min 0.568
_shelx_space_group_comment
;
The symmetry employed for this shelxl refinement is uniquely defined
by the following loop, which should always be used as a source of
symmetry information in preference to the above space-group names.
They are only intended as comments.
;
_shelxl_version_number 2012-9

loop_
_space_group_symop_operation_xyz
'x, y, z'
'x, -y, z+1/2'
'x+1/2, y+1/2, z'
'x+1/2, -y+1/2, z+1/2'

loop_
_atom_site_label
_atom_site_type_symbol
_atom_site_fract_x
_atom_site_fract_y
_atom_site_fract_z
_atom_site_U_iso_or_equiv
_atom_site_adp_type
_atom_site_occupancy
_atom_site_site_symmetry_order
_atom_site_calc_flag
_atom_site_refinement_flags_posn
_atom_site_refinement_flags_adp
Ni1 Ni 0.99742(4) 0.62569(3) 0.50260(4) 0.01478(16) Uani 1 1 d . .
S1 S 0.85350(6) 0.50114(4) 0.39809(6) 0.01745(19) Uani 1 1 d . .
S2 S 1.13159(5) 0.52242(4) 0.65957(6) 0.01691(19) Uani 1 1 d . .
O1 O 0.91667(17) 0.52679(13) 0.48282(18) 0.0179(5) Uani 1 1 d . .
O2 O 0.84016(18) 0.42555(14) 0.3882(2) 0.0249(6) Uani 1 1 d . .
O3 O 0.92055(16) 0.67772(13) 0.54983(17) 0.0188(5) Uani 1 1 d . .
O4 O 1.07087(16) 0.58228(13) 0.63576(17) 0.0184(5) Uani 1 1 d . .
O5 O 1.13300(18) 0.47835(14) 0.7326(2) 0.0241(6) Uani 1 1 d . .
O6 O 1.07419(16) 0.70890(13) 0.51473(17) 0.0188(5) Uani 1 1 d . .
N1 N 0.9100(2) 0.64801(16) 0.3757(2) 0.0175(6) Uani 1 1 d . .
N2 N 1.08511(19) 0.57021(16) 0.4650(2) 0.0168(6) Uani 1 1 d . .
C1 C 0.8817(2) 0.53117(19) 0.3086(3) 0.0189(7) Uani 1 1 d . .
C2 C 0.8779(3) 0.4826(2) 0.2422(3) 0.0239(8) Uani 1 1 d . .
H2 H 0.8601 0.4352 0.2454 0.029 Uiso 1 1 calc R U
C3 C 0.9005(3) 0.5040(2) 0.1709(3) 0.0256(8) Uani 1 1 d . .
H3 H 0.9000 0.4711 0.1260 0.031 Uiso 1 1 calc R U
C4 C 0.9235(2) 0.5737(2) 0.1661(3) 0.0252(8) Uani 1 1 d . .
H4 H 0.9375 0.5887 0.1167 0.030 Uiso 1 1 calc R U
C5 C 0.9264(2) 0.6225(2) 0.2321(3) 0.0219(8) Uani 1 1 d . .
H5 H 0.9432 0.6701 0.2278 0.026 Uiso 1 1 calc R U
C6 C 0.9051(2) 0.60203(19) 0.3041(2) 0.0170(7) Uani 1 1 d . .
C7 C 0.7516(2) 0.54124(19) 0.3810(3) 0.0190(7) Uani 1 1 d . .
C8 C 0.6777(3) 0.5201(2) 0.3061(3) 0.0290(9) Uani 1 1 d . .
H8 H 0.6831 0.4870 0.2640 0.035 Uiso 1 1 calc R U
C9 C 0.5975(3) 0.5482(3) 0.2951(3) 0.0378(11) Uani 1 1 d . .
H9 H 0.5469 0.5357 0.2437 0.045 Uiso 1 1 calc R U
C10 C 0.5897(3) 0.5950(2) 0.3588(3) 0.0336(10) Uani 1 1 d . .
H10 H 0.5335 0.6131 0.3513 0.040 Uiso 1 1 calc R U
C11 C 0.6627(3) 0.6153(2) 0.4329(3) 0.0309(9) Uani 1 1 d . .
H11 H 0.6566 0.6471 0.4761 0.037 Uiso 1 1 calc R U
C12 C 0.7451(3) 0.5889(2) 0.4439(3) 0.0257(8) Uani 1 1 d . .
H12 H 0.7960 0.6033 0.4936 0.031 Uiso 1 1 calc R U
C13 C 0.8644(2) 0.7058(2) 0.3573(3) 0.0192(7) Uani 1 1 d . .
H13 H 0.8345 0.7172 0.2954 0.023 Uiso 1 1 calc R U
C14 C 0.8548(2) 0.75388(19) 0.4216(3) 0.0201(7) Uani 1 1 d . .
C15 C 0.8128(3) 0.8189(2) 0.3887(3) 0.0253(8) Uani 1 1 d . .
H15 H 0.7938 0.8290 0.3262 0.030 Uiso 1 1 calc R U
C16 C 0.7989(3) 0.8673(2) 0.4439(3) 0.0268(9) Uani 1 1 d . .
H16 H 0.7732 0.9118 0.4211 0.032 Uiso 1 1 calc R U
C17 C 0.8232(3) 0.8506(2) 0.5352(3) 0.0251(8) Uani 1 1 d . .
H17 H 0.8126 0.8847 0.5733 0.030 Uiso 1 1 calc R U
C18 C 0.8616(2) 0.78752(19) 0.5730(3) 0.0193(7) Uani 1 1 d . .
C19 C 0.8817(2) 0.73651(18) 0.5161(3) 0.0166(7) Uani 1 1 d . .
C20 C 0.8849(3) 0.7701(2) 0.6727(3) 0.0247(8) Uani 1 1 d . .
C21 C 0.9847(3) 0.7573(3) 0.7202(3) 0.0358(11) Uani 1 1 d . .
H21A H 1.0006 0.7137 0.6971 0.054 Uiso 1 1 calc R U
H21B H 1.0001 0.7528 0.7852 0.054 Uiso 1 1 calc R U
H21C H 1.0167 0.7972 0.7084 0.054 Uiso 1 1 calc R U
C22 C 0.8600(3) 0.8309(2) 0.7224(3) 0.0299(9) Uani 1 1 d . .
H22A H 0.8922 0.8737 0.7193 0.045 Uiso 1 1 calc R U
H22B H 0.8752 0.8177 0.7856 0.045 Uiso 1 1 calc R U
H22C H 0.7966 0.8399 0.6939 0.045 Uiso 1 1 calc R U
C23 C 0.8338(4) 0.7048(2) 0.6811(3) 0.0370(11) Uani 1 1 d . .
H23A H 0.7709 0.7123 0.6469 0.055 Uiso 1 1 calc R U
H23B H 0.8442 0.6968 0.7447 0.055 Uiso 1 1 calc R U
H23C H 0.8535 0.6634 0.6572 0.055 Uiso 1 1 calc R U
C24 C 1.2394(2) 0.55549(19) 0.6870(3) 0.0188(7) Uani 1 1 d . .
C25 C 1.2520(3) 0.6188(2) 0.6491(3) 0.0221(8) Uani 1 1 d . .
H25 H 1.2034 0.6444 0.6083 0.027 Uiso 1 1 calc R U
C26 C 1.3370(3) 0.6434(2) 0.6722(3) 0.0280(9) Uani 1 1 d . .
H26 H 1.3473 0.6861 0.6465 0.034 Uiso 1 1 calc R U
C27 C 1.4075(3) 0.6058(2) 0.7330(3) 0.0306(9) Uani 1 1 d . .
H27 H 1.4658 0.6226 0.7480 0.037 Uiso 1 1 calc R U
C28 C 1.3933(3) 0.5443(2) 0.7715(3) 0.0308(9) Uani 1 1 d . .
H28 H 1.4416 0.5199 0.8145 0.037 Uiso 1 1 calc R U
C29 C 1.3089(3) 0.5178(2) 0.7481(3) 0.0245(8) Uani 1 1 d . .
H29 H 1.2990 0.4748 0.7734 0.029 Uiso 1 1 calc R U
C30 C 1.1104(2) 0.46769(19) 0.5638(3) 0.0184(7) Uani 1 1 d . .
C31 C 1.1141(3) 0.3947(2) 0.5773(3) 0.0246(8) Uani 1 1 d . .
H31 H 1.1251 0.3762 0.6356 0.029 Uiso 1 1 calc R U
C32 C 1.1019(3) 0.3495(2) 0.5063(3) 0.0289(9) Uani 1 1 d . .
H32 H 1.1040 0.2997 0.5153 0.035 Uiso 1 1 calc R U
C33 C 1.0863(3) 0.3771(2) 0.4214(3) 0.0272(9) Uani 1 1 d . .
H33 H 1.0793 0.3459 0.3728 0.033 Uiso 1 1 calc R U
C34 C 1.0809(2) 0.4494(2) 0.4064(3) 0.0224(8) Uani 1 1 d . .
H34 H 1.0689 0.4673 0.3476 0.027 Uiso 1 1 calc R U
C35 C 1.0931(2) 0.49595(19) 0.4778(3) 0.0184(8) Uani 1 1 d . .
C36 C 1.1217(2) 0.6000(2) 0.4156(2) 0.0187(7) Uani 1 1 d . .
H36 H 1.1473 0.5695 0.3854 0.022 Uiso 1 1 calc R U
C37 C 1.1272(2) 0.6743(2) 0.4019(3) 0.0219(8) Uani 1 1 d . .
C38 C 1.1619(3) 0.6947(2) 0.3378(3) 0.0260(8) Uani 1 1 d . .
H38 H 1.1733 0.6598 0.3012 0.031 Uiso 1 1 calc R U
C39 C 1.1792(3) 0.7643(2) 0.3278(3) 0.0337(10) Uani 1 1 d . .
H39 H 1.1977 0.7784 0.2810 0.040 Uiso 1 1 calc R U
C40 C 1.1694(3) 0.8143(2) 0.3875(3) 0.0307(9) Uani 1 1 d . .
H40 H 1.1842 0.8621 0.3817 0.037 Uiso 1 1 calc R U
C41 C 1.1389(2) 0.7976(2) 0.4552(3) 0.0209(8) Uani 1 1 d . .
C42 C 1.1099(2) 0.7260(2) 0.4592(3) 0.0187(7) Uani 1 1 d . .
C43 C 1.1374(3) 0.85203(19) 0.5251(3) 0.0232(8) Uani 1 1 d . .
C44 C 1.0427(3) 0.86651(19) 0.5170(3) 0.0270(9) Uani 1 1 d . .
H44A H 1.0092 0.8878 0.4582 0.040 Uiso 1 1 calc R U
H44B H 1.0437 0.8991 0.5649 0.040 Uiso 1 1 calc R U
H44C H 1.0150 0.8219 0.5228 0.040 Uiso 1 1 calc R U
C45 C 1.1924(3) 0.8238(2) 0.6210(3) 0.0285(9) Uani 1 1 d . .
H45A H 1.1642 0.7815 0.6329 0.043 Uiso 1 1 calc R U
H45B H 1.1961 0.8603 0.6657 0.043 Uiso 1 1 calc R U
H45C H 1.2517 0.8119 0.6250 0.043 Uiso 1 1 calc R U
C46 C 1.1782(3) 0.9228(2) 0.5141(4) 0.0319(10) Uani 1 1 d . .
H46A H 1.2368 0.9143 0.5136 0.048 Uiso 1 1 calc R U
H46B H 1.1833 0.9541 0.5645 0.048 Uiso 1 1 calc R U
H46C H 1.1408 0.9451 0.4573 0.048 Uiso 1 1 calc R U
C47 C 0.9433(3) 0.1938(3) 0.5251(3) 0.0378(11) Uani 1 1 d . .
C48 C 1.0264(3) 0.1897(3) 0.5953(4) 0.0414(12) Uani 1 1 d . .
H48 H 1.0532 0.2319 0.6257 0.050 Uiso 1 1 calc R U
C49 C 1.0703(4) 0.1263(3) 0.6214(4) 0.0453(13) Uani 1 1 d . .
H49 H 1.1263 0.1249 0.6696 0.054 Uiso 1 1 calc R U
C50 C 1.0321(4) 0.0651(3) 0.5769(4) 0.0473(12) Uani 1 1 d . .
H50 H 1.0624 0.0214 0.5940 0.057 Uiso 1 1 calc R U
C51 C 0.9500(4) 0.0669(3) 0.5074(4) 0.0504(14) Uani 1 1 d . .
H51 H 0.9238 0.0246 0.4772 0.060 Uiso 1 1 calc R U
C52 C 0.9067(4) 0.1304(3) 0.4824(4) 0.0472(13) Uani 1 1 d . .
H52 H 0.8504 0.1312 0.4348 0.057 Uiso 1 1 calc R U
C53 C 0.8967(4) 0.2630(3) 0.4990(5) 0.0533(14) Uani 1 1 d . .
H53A H 0.9051 0.2817 0.4459 0.080 Uiso 1 1 calc R U
H53B H 0.9207 0.2965 0.5491 0.080 Uiso 1 1 calc R U
H53C H 0.8338 0.2562 0.4849 0.080 Uiso 1 1 calc R U

loop_
_atom_site_aniso_label
_atom_site_aniso_U_11
_atom_site_aniso_U_22
_atom_site_aniso_U_33
_atom_site_aniso_U_23
_atom_site_aniso_U_13
_atom_site_aniso_U_12
Ni1 0.0147(3) 0.0160(3) 0.0120(3) 0.0005(2) 0.0033(2) -0.0003(2)
S1 0.0200(4) 0.0192(4) 0.0127(4) -0.0004(3) 0.0057(3) -0.0017(3)
S2 0.0183(4) 0.0203(4) 0.0105(4) -0.0004(3) 0.0038(3) -0.0002(3)
O1 0.0206(12) 0.0214(12) 0.0105(13) -0.0004(10) 0.0044(10) -0.0020(9)
O2 0.0287(14) 0.0248(13) 0.0210(14) -0.0029(11) 0.0093(12) -0.0059(11)
O3 0.0204(12) 0.0191(12) 0.0141(13) 0.0006(10) 0.0036(10) -0.0009(10)
O4 0.0208(12) 0.0215(12) 0.0121(12) -0.0007(10) 0.0055(10) 0.0011(10)
O5 0.0282(14) 0.0279(13) 0.0164(14) 0.0065(11) 0.0088(12) 0.0041(11)
O6 0.0174(12) 0.0242(12) 0.0121(12) 0.0003(10) 0.0025(10) -0.0015(10)
N1 0.0180(14) 0.0218(14) 0.0106(15) -0.0021(12) 0.0031(12) -0.0022(12)
N2 0.0165(14) 0.0204(14) 0.0115(15) -0.0021(11) 0.0031(12) -0.0010(11)
C1 0.0157(16) 0.0264(18) 0.0117(18) -0.0007(14) 0.0019(14) -0.0027(13)
C2 0.0216(18) 0.0290(18) 0.020(2) -0.0060(16) 0.0062(16) -0.0030(15)
C3 0.0236(19) 0.038(2) 0.0122(19) -0.0053(16) 0.0036(16) 0.0034(16)
C4 0.0183(17) 0.048(2) 0.0083(18) 0.0031(16) 0.0036(15) 0.0028(16)
C5 0.0164(17) 0.0297(19) 0.015(2) 0.0051(15) 0.0012(16) 0.0029(14)
C6 0.0138(15) 0.0231(17) 0.0097(17) -0.0017(14) -0.0004(14) -0.0018(13)
C7 0.0192(17) 0.0222(17) 0.0137(18) 0.0034(14) 0.0043(15) -0.0039(13)
C8 0.028(2) 0.039(2) 0.017(2) -0.0007(17) 0.0053(18) -0.0085(17)
C9 0.020(2) 0.058(3) 0.029(3) 0.008(2) 0.0029(19) -0.009(2)
C10 0.0193(18) 0.040(2) 0.038(3) 0.012(2) 0.0077(19) 0.0035(17)
C11 0.030(2) 0.0295(19) 0.036(3) -0.0001(18) 0.016(2) -0.0014(17)
C12 0.0230(18) 0.0240(18) 0.028(2) -0.0052(16) 0.0071(17) -0.0052(15)
C13 0.0159(16) 0.0258(17) 0.0128(18) 0.0022(14) 0.0019(14) -0.0015(14)
C14 0.0184(17) 0.0240(17) 0.0157(19) 0.0027(14) 0.0040(15) 0.0009(14)
C15 0.0237(19) 0.029(2) 0.021(2) 0.0099(16) 0.0067(16) 0.0059(15)
C16 0.029(2) 0.0245(18) 0.027(2) 0.0116(16) 0.0117(19) 0.0083(15)
C17 0.0242(19) 0.0220(18) 0.028(2) 0.0000(16) 0.0091(17) 0.0063(15)
C18 0.0171(16) 0.0219(17) 0.0165(19) 0.0034(15) 0.0039(15) 0.0019(14)
C19 0.0152(15) 0.0195(16) 0.0129(18) 0.0001(14) 0.0030(14) -0.0020(13)
C20 0.036(2) 0.0228(17) 0.015(2) -0.0005(15) 0.0092(17) 0.0063(16)
C21 0.040(2) 0.040(2) 0.018(2) -0.0067(18) 0.0006(18) 0.020(2)
C22 0.037(2) 0.0300(19) 0.023(2) -0.0027(17) 0.0127(19) 0.0080(18)
C23 0.068(3) 0.0229(19) 0.031(3) -0.0041(18) 0.031(3) -0.003(2)
C24 0.0173(17) 0.0232(17) 0.0144(18) -0.0060(14) 0.0043(15) -0.0012(14)
C25 0.0203(19) 0.032(2) 0.0104(19) -0.0012(15) 0.0017(16) -0.0004(15)
C26 0.028(2) 0.037(2) 0.019(2) -0.0042(17) 0.0091(18) -0.0085(17)
C27 0.0189(19) 0.043(2) 0.028(2) -0.0080(19) 0.0066(18) -0.0051(17)
C28 0.0185(18) 0.038(2) 0.029(2) -0.0054(18) 0.0014(17) 0.0072(16)
C29 0.0257(19) 0.0239(17) 0.023(2) -0.0035(16) 0.0087(17) 0.0031(15)
C30 0.0176(16) 0.0230(18) 0.0138(19) -0.0021(14) 0.0049(15) -0.0005(13)
C31 0.0259(19) 0.0264(19) 0.020(2) 0.0008(16) 0.0068(17) -0.0010(15)
C32 0.033(2) 0.0186(18) 0.036(2) -0.0033(17) 0.014(2) -0.0015(15)
C33 0.027(2) 0.0279(19) 0.028(2) -0.0125(17) 0.0116(19) -0.0068(16)
C34 0.0183(17) 0.0314(19) 0.0152(19) -0.0076(16) 0.0037(15) -0.0019(15)
C35 0.0157(16) 0.0190(17) 0.018(2) -0.0023(14) 0.0036(15) -0.0009(13)
C36 0.0173(17) 0.0253(18) 0.0122(18) -0.0031(14) 0.0043(15) -0.0021(13)
C37 0.0186(17) 0.0292(19) 0.0142(19) -0.0019(15) 0.0020(15) -0.0030(14)
C38 0.030(2) 0.0301(19) 0.018(2) -0.0002(16) 0.0095(17) -0.0068(16)
C39 0.039(2) 0.041(2) 0.026(2) 0.0035(19) 0.018(2) -0.0065(19)
C40 0.029(2) 0.0256(19) 0.034(3) 0.0068(17) 0.0086(19) -0.0070(16)
C41 0.0152(16) 0.0250(18) 0.0181(19) 0.0031(15) 0.0014(15) -0.0015(14)
C42 0.0160(16) 0.0231(17) 0.0117(17) 0.0031(14) -0.0006(14) 0.0010(14)
C43 0.0245(19) 0.0181(16) 0.022(2) -0.0006(15) 0.0032(16) -0.0043(15)
C44 0.023(2) 0.0198(16) 0.036(3) -0.0008(16) 0.0094(19) -0.0013(14)
C45 0.026(2) 0.0219(18) 0.026(2) -0.0006(16) -0.0022(18) -0.0025(15)
C46 0.029(2) 0.0224(19) 0.042(3) -0.0006(17) 0.011(2) -0.0070(15)
C47 0.043(3) 0.039(2) 0.032(3) 0.002(2) 0.015(2) 0.003(2)
C48 0.042(3) 0.042(3) 0.038(3) 0.003(2) 0.013(2) -0.004(2)
C49 0.043(3) 0.042(3) 0.050(3) 0.011(2) 0.016(3) 0.009(2)
C50 0.061(3) 0.041(3) 0.045(3) 0.003(2) 0.026(3) 0.005(2)
C51 0.074(4) 0.043(3) 0.041(3) -0.008(2) 0.029(3) -0.009(3)
C52 0.051(3) 0.056(3) 0.036(3) -0.008(2) 0.019(3) -0.006(2)
C53 0.052(3) 0.046(3) 0.056(4) 0.001(3) 0.014(3) 0.005(2)

loop_
_atom_type_symbol
_atom_type_description
_atom_type_scat_dispersion_real
_atom_type_scat_dispersion_imag
_atom_type_scat_source
C C 0.0181 0.0091 'International Tables Vol C Tables 4.2.6.8 and 6.1.1.4'
H H 0.0000 0.0000 'International Tables Vol C Tables 4.2.6.8 and 6.1.1.4'
N N 0.0311 0.0180 'International Tables Vol C Tables 4.2.6.8 and 6.1.1.4'
Ni Ni -3.0029 0.5091 'International Tables Vol C Tables 4.2.6.8 and 6.1.1.4'
O O 0.0492 0.0322 'International Tables Vol C Tables 4.2.6.8 and 6.1.1.4'
S S 0.3331 0.5567 'International Tables Vol C Tables 4.2.6.8 and 6.1.1.4'

loop_
_geom_angle_atom_site_label_1
_geom_angle_atom_site_label_2
_geom_angle_atom_site_label_3
_geom_angle
O3 Ni1 O1 92.13(10)
O3 Ni1 O4 90.43(10)
O3 Ni1 O6 92.61(10)
O3 Ni1 N1 88.27(12)
O3 Ni1 N2 174.92(12)
O4 Ni1 O1 84.35(10)
O6 Ni1 O1 175.21(11)
O6 Ni1 O4 96.25(10)
O6 Ni1 N1 96.54(12)
O6 Ni1 N2 86.58(11)
N1 Ni1 O1 82.96(11)
N1 Ni1 O4 167.19(11)
N1 Ni1 N2 96.80(13)
N2 Ni1 O1 88.75(11)
N2 Ni1 O4 84.68(11)
O1 S1 O2 117.36(16)
O1 S1 C1 109.90(16)
O1 S1 C7 107.58(17)
O2 S1 C1 107.78(18)
O2 S1 C7 108.19(17)
C7 S1 C1 105.38(18)
O4 S2 C24 108.19(16)
O4 S2 C30 109.68(16)
O5 S2 O4 117.41(16)
O5 S2 C24 107.51(18)
O5 S2 C30 107.90(17)
C24 S2 C30 105.50(17)
S1 O1 Ni1 125.94(16)
C19 O3 Ni1 123.8(2)
S2 O4 Ni1 128.11(16)
C42 O6 Ni1 125.2(2)
C6 N1 Ni1 118.9(2)
C13 N1 Ni1 121.9(3)
C13 N1 C6 118.9(3)
C35 N2 Ni1 120.0(2)
C36 N2 Ni1 120.2(3)
C36 N2 C35 118.7(3)
C2 C1 S1 117.6(3)
C2 C1 C6 121.5(4)
C6 C1 S1 120.8(3)
C1 C2 H2 120.3
C1 C2 C3 119.4(4)
C3 C2 H2 120.3
C2 C3 H3 120.4
C4 C3 C2 119.3(4)
C4 C3 H3 120.4
C3 C4 H4 119.3
C3 C4 C5 121.4(4)
C5 C4 H4 119.3
C4 C5 H5 119.9
C6 C5 C4 120.2(4)
C6 C5 H5 119.9
C1 C6 N1 118.3(3)
C5 C6 N1 123.4(3)
C5 C6 C1 118.2(4)
C8 C7 S1 118.3(3)
C12 C7 S1 120.0(3)
C12 C7 C8 121.6(4)
C7 C8 H8 120.7
C9 C8 C7 118.6(4)
C9 C8 H8 120.7
C8 C9 H9 119.9
C8 C9 C10 120.3(4)
C10 C9 H9 119.9
C9 C10 H10 119.5
C11 C10 C9 121.0(4)
C11 C10 H10 119.5
C10 C11 H11 120.2
C10 C11 C12 119.5(4)
C12 C11 H11 120.2
C7 C12 C11 118.9(4)
C7 C12 H12 120.5
C11 C12 H12 120.5
N1 C13 H13 117.0
N1 C13 C14 125.9(3)
C14 C13 H13 117.0
C13 C14 C19 122.7(3)
C15 C14 C13 117.2(4)
C15 C14 C19 120.0(4)
C14 C15 H15 119.2
C16 C15 C14 121.7(4)
C16 C15 H15 119.2
C15 C16 H16 120.6
C15 C16 C17 118.8(4)
C17 C16 H16 120.6
C16 C17 H17 118.1
C18 C17 C16 123.8(4)
C18 C17 H17 118.1
C17 C18 C19 118.4(4)
C17 C18 C20 122.4(4)
C19 C18 C20 119.2(3)
O3 C19 C14 122.5(3)
O3 C19 C18 120.2(3)
C14 C19 C18 117.2(3)
C18 C20 C21 110.1(4)
C18 C20 C22 111.7(3)
C22 C20 C21 107.8(3)
C23 C20 C18 109.9(4)
C23 C20 C21 110.3(4)
C23 C20 C22 106.9(4)
C20 C21 H21A 109.5
C20 C21 H21B 109.5
C20 C21 H21C 109.5
H21A C21 H21B 109.5
H21A C21 H21C 109.5
H21B C21 H21C 109.5
C20 C22 H22A 109.5
C20 C22 H22B 109.5
C20 C22 H22C 109.5
H22A C22 H22B 109.5
H22A C22 H22C 109.5
H22B C22 H22C 109.5
C20 C23 H23A 109.5
C20 C23 H23B 109.5
C20 C23 H23C 109.5
H23A C23 H23B 109.5
H23A C23 H23C 109.5
H23B C23 H23C 109.5
C25 C24 S2 119.8(3)
C29 C24 S2 118.2(3)
C29 C24 C25 122.0(4)
C24 C25 H25 120.8
C26 C25 C24 118.4(4)
C26 C25 H25 120.8
C25 C26 H26 119.9
C25 C26 C27 120.2(4)
C27 C26 H26 119.9
C26 C27 H27 119.8
C28 C27 C26 120.4(4)
C28 C27 H27 119.8
C27 C28 H28 119.8
C27 C28 C29 120.5(4)
C29 C28 H28 119.8
C24 C29 H29 120.8
C28 C29 C24 118.5(4)
C28 C29 H29 120.8
C31 C30 S2 117.3(3)
C31 C30 C35 120.7(4)
C35 C30 S2 122.0(3)
C30 C31 H31 119.9
C32 C31 C30 120.1(4)
C32 C31 H31 119.9
C31 C32 H32 120.3
C31 C32 C33 119.5(4)
C33 C32 H32 120.3
C32 C33 H33 119.4
C34 C33 C32 121.2(4)
C34 C33 H33 119.4
C33 C34 H34 120.0
C33 C34 C35 119.9(4)
C35 C34 H34 120.0
C30 C35 N2 119.4(3)
C34 C35 N2 121.9(4)
C34 C35 C30 118.6(3)
N2 C36 H36 116.8
N2 C36 C37 126.4(4)
C37 C36 H36 116.8
C36 C37 C42 121.8(4)
C38 C37 C36 116.7(4)
C38 C37 C42 120.9(4)
C37 C38 H38 119.6
C39 C38 C37 120.7(4)
C39 C38 H38 119.6
C38 C39 H39 120.5
C38 C39 C40 119.0(4)
C40 C39 H39 120.5
C39 C40 H40 118.3
C41 C40 C39 123.5(4)
C41 C40 H40 118.3
C40 C41 C42 118.0(4)
C40 C41 C43 122.1(3)
C42 C41 C43 119.9(3)
O6 C42 C37 121.8(3)
O6 C42 C41 120.9(4)
C37 C42 C41 117.2(4)
C41 C43 C44 111.0(3)
C41 C43 C45 109.3(3)
C41 C43 C46 111.7(4)
C44 C43 C45 109.5(4)
C46 C43 C44 108.0(3)
C46 C43 C45 107.3(3)
C43 C44 H44A 109.5
C43 C44 H44B 109.5
C43 C44 H44C 109.5
H44A C44 H44B 109.5
H44A C44 H44C 109.5
H44B C44 H44C 109.5
C43 C45 H45A 109.5
C43 C45 H45B 109.5
C43 C45 H45C 109.5
H45A C45 H45B 109.5
H45A C45 H45C 109.5
H45B C45 H45C 109.5
C43 C46 H46A 109.5
C43 C46 H46B 109.5
C43 C46 H46C 109.5
H46A C46 H46B 109.5
H46A C46 H46C 109.5
H46B C46 H46C 109.5
C48 C47 C53 120.8(5)
C52 C47 C48 116.9(5)
C52 C47 C53 122.3(5)
C47 C48 H48 119.1
C49 C48 C47 121.9(5)
C49 C48 H48 119.1
C48 C49 H49 120.3
C50 C49 C48 119.3(5)
C50 C49 H49 120.3
C49 C50 H50 119.8
C49 C50 C51 120.5(5)
C51 C50 H50 119.8
C50 C51 H51 120.2
C52 C51 C50 119.6(5)
C52 C51 H51 120.2
C47 C52 H52 119.1
C51 C52 C47 121.8(6)
C51 C52 H52 119.1
C47 C53 H53A 109.5
C47 C53 H53B 109.5
C47 C53 H53C 109.5
H53A C53 H53B 109.5
H53A C53 H53C 109.5
H53B C53 H53C 109.5

loop_
_geom_bond_atom_site_label_1
_geom_bond_atom_site_label_2
_geom_bond_distance
Ni1 O1 2.245(2)
Ni1 O3 1.969(3)
Ni1 O4 2.175(3)
Ni1 O6 1.980(3)
Ni1 N1 2.040(3)
Ni1 N2 2.053(3)
S1 O1 1.444(3)
S1 O2 1.445(3)
S1 C1 1.764(4)
S1 C7 1.764(4)
S2 O4 1.461(3)
S2 O5 1.431(3)
S2 C24 1.771(4)
S2 C30 1.774(4)
O3 C19 1.293(4)
O6 C42 1.283(5)
N1 C6 1.418(5)
N1 C13 1.294(5)
N2 C35 1.417(5)
N2 C36 1.294(5)
C1 C2 1.391(6)
C1 C6 1.403(5)
C2 H2 0.9500
C2 C3 1.392(6)
C3 H3 0.9500
C3 C4 1.381(6)
C4 H4 0.9500
C4 C5 1.391(6)
C5 H5 0.9500
C5 C6 1.386(6)
C7 C8 1.403(6)
C7 C12 1.389(6)
C8 H8 0.9500
C8 C9 1.370(7)
C9 H9 0.9500
C9 C10 1.396(7)
C10 H10 0.9500
C10 C11 1.383(7)
C11 H11 0.9500
C11 C12 1.393(6)
C12 H12 0.9500
C13 H13 0.9500
C13 C14 1.430(5)
C14 C15 1.411(5)
C14 C19 1.446(5)
C15 H15 0.9500
C15 C16 1.351(6)
C16 H16 0.9500
C16 C17 1.401(6)
C17 H17 0.9500
C17 C18 1.376(5)
C18 C19 1.450(5)
C18 C20 1.532(5)
C20 C21 1.543(6)
C20 C22 1.542(5)
C20 C23 1.529(6)
C21 H21A 0.9800
C21 H21B 0.9800
C21 H21C 0.9800
C22 H22A 0.9800
C22 H22B 0.9800
C22 H22C 0.9800
C23 H23A 0.9800
C23 H23B 0.9800
C23 H23C 0.9800
C24 C25 1.393(6)
C24 C29 1.387(6)
C25 H25 0.9500
C25 C26 1.384(6)
C26 H26 0.9500
C26 C27 1.393(7)
C27 H27 0.9500
C27 C28 1.378(7)
C28 H28 0.9500
C28 C29 1.386(6)
C29 H29 0.9500
C30 C31 1.393(5)
C30 C35 1.404(6)
C31 H31 0.9500
C31 C32 1.377(6)
C32 H32 0.9500
C32 C33 1.389(7)
C33 H33 0.9500
C33 C34 1.383(6)
C34 H34 0.9500
C34 C35 1.397(5)
C36 H36 0.9500
C36 C37 1.430(5)
C37 C38 1.407(6)
C37 C42 1.444(6)
C38 H38 0.9500
C38 C39 1.369(6)
C39 H39 0.9500
C39 C40 1.399(7)
C40 H40 0.9500
C40 C41 1.396(6)
C41 C42 1.444(5)
C41 C43 1.530(6)
C43 C44 1.539(5)
C43 C45 1.552(6)
C43 C46 1.537(5)
C44 H44A 0.9800
C44 H44B 0.9800
C44 H44C 0.9800
C45 H45A 0.9800
C45 H45B 0.9800
C45 H45C 0.9800
C46 H46A 0.9800
C46 H46B 0.9800
C46 H46C 0.9800
C47 C48 1.404(7)
C47 C52 1.397(7)
C47 C53 1.492(7)
C48 H48 0.9500
C48 C49 1.379(7)
C49 H49 0.9500
C49 C50 1.379(8)
C50 H50 0.9500
C50 C51 1.387(9)
C51 H51 0.9500
C51 C52 1.374(8)
C52 H52 0.9500
C53 H53A 0.9800
C53 H53B 0.9800
C53 H53C 0.9800

loop_
_geom_torsion_atom_site_label_1
_geom_torsion_atom_site_label_2
_geom_torsion_atom_site_label_3
_geom_torsion_atom_site_label_4
_geom_torsion
Ni1 O3 C19 C14 30.2(5)
Ni1 O3 C19 C18 -151.2(3)
Ni1 O6 C42 C37 -24.8(5)
Ni1 O6 C42 C41 158.6(3)
Ni1 N1 C6 C1 60.8(4)
Ni1 N1 C6 C5 -115.8(3)
Ni1 N1 C13 C14 -12.7(5)
Ni1 N2 C35 C30 -54.3(4)
Ni1 N2 C35 C34 123.1(3)
Ni1 N2 C36 C37 18.1(5)
S1 C1 C2 C3 -179.4(3)
S1 C1 C6 N1 3.3(5)
S1 C1 C6 C5 -179.9(3)
S1 C7 C8 C9 176.5(3)
S1 C7 C12 C11 -174.6(3)
S2 C24 C25 C26 179.7(3)
S2 C24 C29 C28 -178.4(3)
S2 C30 C31 C32 -177.3(3)
S2 C30 C35 N2 -5.3(5)
S2 C30 C35 C34 177.2(3)
O1 S1 C1 C2 135.2(3)
O1 S1 C1 C6 -46.2(3)
O1 S1 C7 C8 -174.8(3)
O1 S1 C7 C12 1.0(4)
O2 S1 O1 Ni1 150.54(17)
O2 S1 C1 C2 6.2(3)
O2 S1 C1 C6 -175.2(3)
O2 S1 C7 C8 -47.1(4)
O2 S1 C7 C12 128.7(3)
O4 S2 C24 C25 -27.2(3)
O4 S2 C24 C29 151.1(3)
O4 S2 C30 C31 -139.6(3)
O4 S2 C30 C35 42.2(4)
O5 S2 O4 Ni1 -144.64(18)
O5 S2 C24 C25 -154.9(3)
O5 S2 C24 C29 23.4(4)
O5 S2 C30 C31 -10.6(3)
O5 S2 C30 C35 171.2(3)
N1 C13 C14 C15 171.0(4)
N1 C13 C14 C19 -12.6(6)
N2 C36 C37 C38 -173.5(4)
N2 C36 C37 C42 14.9(6)
C1 S1 O1 Ni1 27.0(2)
C1 S1 C7 C8 67.9(3)
C1 S1 C7 C12 -116.2(3)
C1 C2 C3 C4 -2.0(6)
C2 C1 C6 N1 -178.2(3)
C2 C1 C6 C5 -1.3(5)
C2 C3 C4 C5 1.4(6)
C3 C4 C5 C6 -0.8(6)
C4 C5 C6 N1 177.4(3)
C4 C5 C6 C1 0.7(5)
C6 N1 C13 C14 173.1(3)
C6 C1 C2 C3 2.0(6)
C7 S1 O1 Ni1 -87.3(2)
C7 S1 C1 C2 -109.2(3)
C7 S1 C1 C6 69.5(3)
C7 C8 C9 C10 -2.1(7)
C8 C7 C12 C11 1.1(6)
C8 C9 C10 C11 1.7(7)
C9 C10 C11 C12 0.2(7)
C10 C11 C12 C7 -1.6(6)
C12 C7 C8 C9 0.7(6)
C13 N1 C6 C1 -124.8(4)
C13 N1 C6 C5 58.5(5)
C13 C14 C15 C16 178.6(4)
C13 C14 C19 O3 3.8(6)
C13 C14 C19 C18 -174.8(3)
C14 C15 C16 C17 -3.1(6)
C15 C14 C19 O3 -179.9(3)
C15 C14 C19 C18 1.5(5)
C15 C16 C17 C18 0.7(7)
C16 C17 C18 C19 2.8(6)
C16 C17 C18 C20 -178.2(4)
C17 C18 C19 O3 177.6(3)
C17 C18 C19 C14 -3.7(5)
C17 C18 C20 C21 -119.6(4)
C17 C18 C20 C22 0.1(5)
C17 C18 C20 C23 118.6(4)
C19 C14 C15 C16 2.0(6)
C19 C18 C20 C21 59.4(4)
C19 C18 C20 C22 179.1(3)
C19 C18 C20 C23 -62.4(5)
C20 C18 C19 O3 -1.5(5)
C20 C18 C19 C14 177.2(3)
C24 S2 O4 Ni1 93.5(2)
C24 S2 C30 C31 104.1(3)
C24 S2 C30 C35 -74.1(3)
C24 C25 C26 C27 -0.9(6)
C25 C24 C29 C28 -0.2(6)
C25 C26 C27 C28 -0.8(7)
C26 C27 C28 C29 2.1(7)
C27 C28 C29 C24 -1.6(6)
C29 C24 C25 C26 1.4(6)
C30 S2 O4 Ni1 -21.1(2)
C30 S2 C24 C25 90.1(3)
C30 S2 C24 C29 -91.6(3)
C30 C31 C32 C33 0.3(6)
C31 C30 C35 N2 176.6(3)
C31 C30 C35 C34 -0.8(6)
C31 C32 C33 C34 -1.5(6)
C32 C33 C34 C35 1.5(6)
C33 C34 C35 N2 -177.7(3)
C33 C34 C35 C30 -0.3(6)
C35 N2 C36 C37 -174.0(3)
C35 C30 C31 C32 0.8(6)
C36 N2 C35 C30 137.8(4)
C36 N2 C35 C34 -44.8(5)
C36 C37 C38 C39 -172.3(4)
C36 C37 C42 O6 -12.4(5)
C36 C37 C42 C41 164.3(3)
C37 C38 C39 C40 5.6(7)
C38 C37 C42 O6 176.4(3)
C38 C37 C42 C41 -6.9(5)
C38 C39 C40 C41 -2.8(7)
C39 C40 C41 C42 -4.8(6)
C39 C40 C41 C43 173.9(4)
C40 C41 C42 O6 -173.9(3)
C40 C41 C42 C37 9.4(5)
C40 C41 C43 C44 116.9(4)
C40 C41 C43 C45 -122.3(4)
C40 C41 C43 C46 -3.7(5)
C42 C37 C38 C39 -0.6(6)
C42 C41 C43 C44 -64.4(4)
C42 C41 C43 C45 56.4(4)
C42 C41 C43 C46 175.0(3)
C43 C41 C42 O6 7.4(5)
C43 C41 C42 C37 -169.4(3)
C47 C48 C49 C50 0.7(9)
C48 C47 C52 C51 -0.3(9)
C48 C49 C50 C51 -0.8(9)
C49 C50 C51 C52 0.4(9)
C50 C51 C52 C47 0.1(9)
C52 C47 C48 C49 -0.1(8)
C53 C47 C48 C49 179.3(6)
C53 C47 C52 C51 -179.7(6)
